data_7706521
loop_
_publ_author_name
'Asok, Nayanthara'
'Gaffen, Joshua R.'
'Pradhan, Ekadashi'
'Zeng, Tao'
'Baumgartner, Thomas'

_publ_section_title
;
 Structure-reactivity studies on hypervalent square-pyramidal
 dithieno[3,2-b:2',3'-d]phospholes.
;
_journal_issue 6
_journal_name_full 'Dalton transactions (Cambridge, England : 2003)'
_journal_page_first 2243
_journal_page_last 2252
_journal_paper_doi 10.1039/d1dt00062d
_journal_volume 50
_journal_year 2021
_chemical_formula_moiety 'C28 H12 F5 O2 P S2, 0.5(C H Cl3)'
_chemical_formula_sum 'C28.5 H12.5 Cl1.5 F5 O2 P S2'
_chemical_formula_weight 630.18
_space_group_crystal_system triclinic
_space_group_IT_number 2
_space_group_name_Hall '-P 1'
_space_group_name_H-M_alt 'P -1'
_atom_sites_solution_hydrogens geom
_atom_sites_solution_primary dual
_atom_sites_solution_secondary difmap
_audit_creation_date 2020-09-25
_audit_creation_method
;
Olex2 1.2
(compiled 2017.01.04 svn.r3372 for OlexSys, GUI svn.r5292)
;
_audit_update_record
;
2020-11-13 deposited with the CCDC.	2021-01-20 downloaded from the CCDC.
;
_cell_angle_alpha 108.018(5)
_cell_angle_beta 106.995(6)
_cell_angle_gamma 93.965(6)
_cell_formula_units_Z 4
_cell_length_a 11.358(2)
_cell_length_b 14.516(2)
_cell_length_c 16.549(3)
_cell_measurement_reflns_used 9091
_cell_measurement_temperature 173(2)
_cell_measurement_theta_max 34.95
_cell_measurement_theta_min 2.60
_cell_volume 2442.9(7)
_computing_molecular_graphics 'Olex2 (Dolomanov et al., 2009)'
_computing_publication_material 'Olex2 (Dolomanov et al., 2009)'
_computing_structure_refinement 'ShelXL (Sheldrick, 2015)'
_computing_structure_solution 'SHELXT 2018/2 (Sheldrick, 2018)'
_diffrn_ambient_temperature 173.00
_diffrn_measured_fraction_theta_full 25.242
_diffrn_measured_fraction_theta_max 0.854
_diffrn_measurement_device_type 'Bruker APEX-II CCD'
_diffrn_radiation_type 'Mo K\a'
_diffrn_radiation_wavelength 0.71073
_diffrn_reflns_av_R_equivalents 0.0595
_diffrn_reflns_av_unetI/netI 0.0626
_diffrn_reflns_Laue_measured_fraction_full 0.862
_diffrn_reflns_Laue_measured_fraction_max 0.854
_diffrn_reflns_limit_h_max 13
_diffrn_reflns_limit_h_min -13
_diffrn_reflns_limit_k_max 15
_diffrn_reflns_limit_k_min -17
_diffrn_reflns_limit_l_max 18
_diffrn_reflns_limit_l_min -20
_diffrn_reflns_number 14683
_diffrn_reflns_point_group_measured_fraction_full 0.862
_diffrn_reflns_point_group_measured_fraction_max 0.854
_diffrn_reflns_theta_full 25.242
_diffrn_reflns_theta_max 25.676
_diffrn_reflns_theta_min 2.355
_exptl_absorpt_coefficient_mu 0.510
_exptl_absorpt_correction_type none
_exptl_crystal_density_diffrn 1.710
_exptl_crystal_description yellow
_exptl_crystal_F_000 1169
_refine_diff_density_max 1.044
_refine_diff_density_min -0.856
_refine_diff_density_rms 0.104
_refine_ls_extinction_method none
_refine_ls_goodness_of_fit_ref 1.082
_refine_ls_hydrogen_treatment constr
_refine_ls_matrix_type full
_refine_ls_number_parameters 721
_refine_ls_number_reflns 7920
_refine_ls_number_restraints 0
_refine_ls_restrained_S_all 1.082
_refine_ls_R_factor_all 0.0921
_refine_ls_R_factor_gt 0.0539
_refine_ls_shift/su_max 0.000
_refine_ls_shift/su_mean 0.000
_refine_ls_structure_factor_coef Fsqd
_refine_ls_weighting_details 'w=1/[\s^2^(Fo^2^)+(0.0618P)^2^+8.3879P] where P=(Fo^2^+2Fc^2^)/3'
_refine_ls_weighting_scheme calc
_refine_ls_wR_factor_gt 0.1296
_refine_ls_wR_factor_ref 0.1760
_reflns_Friedel_coverage 0.000
_reflns_number_gt 5548
_reflns_number_total 7920
_reflns_threshold_expression 'I > 2\s(I)'
_cod_data_source_file d1dt00062d2.cif
_cod_data_source_block compounddcopy
_cod_depositor_comments
;
Adding full bibliography for 7706518--7706522.cif.

2024-06-28
Z value and formula fixed to values more according to usual
chemical conventions.                 miguel
;
_cod_original_formula_sum 'C57 H25 Cl3 F10 O4 P2 S4'
_cod_original_formula_weight 1260.36
_cod_original_formula_moiety '2(C28 H12 F5 O2 P S2), (C H Cl3)'
_cod_original_formula_units_Z 2
_cod_original_cell_volume 2442.8(7)
_cod_database_code 7706521
_shelx_shelxl_version_number 2016/4
_shelx_space_group_comment
;
The symmetry employed for this shelxl refinement is uniquely defined
by the following loop, which should always be used as a source of
symmetry information in preference to the above space-group names.
They are only intended as comments.
;
_olex2_refinement_description
;
1. Fixed Uiso
 At 1.2 times of:
  All C(H) groups
2.a Ternary CH refined with riding coordinates:
 C028(H028)
2.b Aromatic/amide H refined with riding coordinates:
 C00V(H00V), C00W(H00W), C010(H010), C014(H014), C015(H015), C018(H018),
 C01D(H01D), C01E(H01E), C01K(H01K), C01O(H01O), C01P(H01P), C01Q(H01Q),
 C01R(H01R), C01S(H01S), C01V(H01V), C01Z(H01Z), C020(H020), C021(H021),
 C022(H022), C023(H023), C024(H024), C025(H025), C026(H026), C027(H027)
;
_olex2_submission_special_instructions 'No special instructions were received'

loop_
_space_group_symop_operation_xyz
'x, y, z'
'-x, -y, -z'

loop_
_atom_site_label
_atom_site_type_symbol
_atom_site_fract_x
_atom_site_fract_y
_atom_site_fract_z
_atom_site_U_iso_or_equiv
_atom_site_adp_type
_atom_site_occupancy
_atom_site_site_symmetry_order
_atom_site_calc_flag
_atom_site_refinement_flags_posn
_atom_site_refinement_flags_adp
_atom_site_refinement_flags_occupancy
_atom_site_disorder_assembly
_atom_site_disorder_group
P001 P 0.18749(11) 0.12426(8) 0.48689(7) 0.0239(3) Uani 1 1 d . . . . .
P002 P 0.67203(10) 0.68013(9) 0.95992(7) 0.0252(3) Uani 1 1 d . . . . .
S003 S 0.25398(11) -0.06344(9) 0.63957(8) 0.0312(3) Uani 1 1 d . . . . .
S004 S 0.01262(11) 0.09621(9) 0.67377(7) 0.0297(3) Uani 1 1 d . . . . .
S005 S 1.04340(11) 0.82079(10) 1.11673(8) 0.0345(3) Uani 1 1 d . . . . .
S006 S 0.79365(12) 0.97105(9) 1.14635(8) 0.0349(3) Uani 1 1 d . . . . .
Cl00 Cl 0.9025(3) 0.45542(18) 0.63178(14) 0.1013(8) Uani 1 1 d . . . . .
Cl1 Cl 0.6593(2) 0.44369(18) 0.50818(13) 0.0967(8) Uani 1 1 d . . . . .
Cl2 Cl 0.8649(3) 0.3957(3) 0.44368(16) 0.1511(15) Uani 1 1 d . . . . .
F00A F 0.4699(2) 0.1438(2) 0.5372(2) 0.0395(7) Uani 1 1 d . . . . .
F00B F 0.8097(3) 0.6219(2) 0.82168(18) 0.0378(7) Uani 1 1 d . . . . .
O00C O 0.2449(3) 0.0730(2) 0.40132(19) 0.0257(7) Uani 1 1 d . . . . .
O00D O 0.0773(3) 0.1568(2) 0.41397(19) 0.0257(7) Uani 1 1 d . . . . .
F00E F 0.1634(3) 0.3421(2) 0.5636(2) 0.0417(7) Uani 1 1 d . . . . .
F00F F 0.4662(3) 0.7706(2) 0.8617(2) 0.0452(8) Uani 1 1 d . . . . .
O00G O 0.5271(3) 0.6489(2) 0.9596(2) 0.0279(7) Uani 1 1 d . . . . .
F00H F 0.7648(3) 0.6504(2) 0.66687(19) 0.0477(8) Uani 1 1 d . . . . .
O00I O 0.6824(3) 0.5595(2) 0.9291(2) 0.0309(8) Uani 1 1 d . . . . .
F00J F 0.6437(3) 0.2987(2) 0.6301(2) 0.0518(9) Uani 1 1 d . . . . .
F00K F 0.5707(3) 0.7355(3) 0.6066(2) 0.0534(9) Uani 1 1 d . . . . .
F00L F 0.3414(3) 0.4947(2) 0.6644(2) 0.0553(9) Uani 1 1 d . . . . .
F00M F 0.5828(3) 0.4758(2) 0.6969(2) 0.0563(10) Uani 1 1 d . . . . .
F00N F 0.4230(3) 0.7940(3) 0.7067(2) 0.0592(9) Uani 1 1 d . . . . .
C00O C 0.0210(4) 0.1689(3) 0.2637(3) 0.0239(10) Uani 1 1 d . . . . .
C00P C 0.2228(4) 0.0651(3) 0.2480(3) 0.0225(10) Uani 1 1 d . . . . .
C00Q C 0.0960(4) 0.1429(3) 0.3337(3) 0.0245(10) Uani 1 1 d . . . . .
C00R C 0.0494(4) 0.1430(3) 0.1830(3) 0.0256(10) Uani 1 1 d . . . . .
C00S C 0.1979(4) 0.0214(3) 0.5965(3) 0.0216(9) Uani 1 1 d . . . . .
C00T C 0.1913(4) 0.0942(3) 0.3271(3) 0.0241(10) Uani 1 1 d . . . . .
C00U C 0.2459(4) 0.0321(3) 0.5325(3) 0.0252(10) Uani 1 1 d . . . . .
C00V C 0.3197(4) 0.0131(3) 0.2412(3) 0.0277(10) Uani 1 1 d . . . . .
H00V H 0.366660 -0.002319 0.290132 0.033 Uiso 1 1 calc R . . . .
C00W C -0.0780(4) 0.2187(3) 0.2711(3) 0.0314(11) Uani 1 1 d . . . . .
H00W H -0.096263 0.235993 0.324489 0.038 Uiso 1 1 calc R . . . .
C00X C 0.3073(4) 0.2338(3) 0.5477(3) 0.0237(10) Uani 1 1 d . . . . .
C00Y C 0.5677(4) 0.5010(3) 0.8967(3) 0.0267(10) Uani 1 1 d . . . . .
C00Z C 0.8858(4) 0.7969(4) 1.0706(3) 0.0279(11) Uani 1 1 d . . . . .
C010 C 0.3440(4) -0.0885(4) 0.5716(3) 0.0318(11) Uani 1 1 d . . . . .
H010 H 0.396584 -0.134823 0.571613 0.038 Uiso 1 1 calc R . . . .
C011 C 0.5455(4) 0.3986(3) 0.8544(3) 0.0297(11) Uani 1 1 d . . . . .
C012 C 0.1507(4) 0.0888(3) 0.1749(3) 0.0250(10) Uani 1 1 d . . . . .
C013 C 0.4809(4) 0.5509(3) 0.9139(3) 0.0286(11) Uani 1 1 d . . . . .
C014 C -0.0091(4) 0.1956(4) 0.5689(3) 0.0307(11) Uani 1 1 d . . . . .
H014 H -0.037098 0.237789 0.537892 0.037 Uiso 1 1 calc R . . . .
C015 C 0.3459(5) -0.0155(4) 0.1624(3) 0.0326(11) Uani 1 1 d . . . . .
H015 H 0.410516 -0.050614 0.157633 0.039 Uiso 1 1 calc R . . . .
C016 C 0.7145(4) 0.6670(3) 0.7974(3) 0.0306(11) Uani 1 1 d . . . . .
C017 C 0.6423(4) 0.6973(3) 0.8517(3) 0.0276(10) Uani 1 1 d . . . . .
C018 C 0.3307(4) -0.0342(4) 0.5184(3) 0.0308(11) Uani 1 1 d . . . . .
H018 H 0.372251 -0.039119 0.476784 0.037 Uiso 1 1 calc R . . . .
C019 C 0.3541(4) 0.5088(4) 0.8862(3) 0.0302(11) Uani 1 1 d . . . . .
C01A C 0.3236(4) 0.4059(4) 0.8407(3) 0.0304(11) Uani 1 1 d . . . . .
C01B C 0.7896(4) 0.8552(3) 1.0827(3) 0.0263(10) Uani 1 1 d . . . . .
C01C C 0.2808(5) 0.3260(4) 0.5804(3) 0.0328(11) Uani 1 1 d . . . . .
C01D C -0.0248(4) 0.1688(4) 0.1133(3) 0.0332(11) Uani 1 1 d . . . . .
H01D H -0.008112 0.152492 0.059313 0.040 Uiso 1 1 calc R . . . .
C01E C 0.5812(4) 0.8636(4) 1.0484(3) 0.0337(12) Uani 1 1 d . . . . .
H01E H 0.495374 0.842369 1.021079 0.040 Uiso 1 1 calc R . . . .
C01F C 0.4324(4) 0.2292(3) 0.5657(3) 0.0289(11) Uani 1 1 d . . . . .
C01G C 0.8413(4) 0.7037(3) 1.0102(3) 0.0271(10) Uani 1 1 d . . . . .
C01H C 0.0865(4) 0.1417(3) 0.5577(3) 0.0248(10) Uani 1 1 d . . . . .
C01I C 0.5249(4) 0.3087(4) 0.6148(3) 0.0351(12) Uani 1 1 d . . . . .
C01J C 0.1067(4) 0.0843(3) 0.6095(3) 0.0260(11) Uani 1 1 d . . . . .
C01K C 0.2771(5) 0.0076(4) 0.0902(3) 0.0343(12) Uani 1 1 d . . . . .
H01K H 0.295622 -0.011911 0.036942 0.041 Uiso 1 1 calc R . . . .
C01L C 0.6721(4) 0.8038(3) 1.0330(3) 0.0265(10) Uani 1 1 d . . . . .
C01M C 0.5431(5) 0.7398(4) 0.8167(3) 0.0357(12) Uani 1 1 d . . . . .
C01N C 0.4200(4) 0.3498(3) 0.8254(3) 0.0291(11) Uani 1 1 d . . . . .
C01O C -0.0552(4) 0.1784(3) 0.6304(3) 0.0286(10) Uani 1 1 d . . . . .
H01O H -0.118091 0.208692 0.647259 0.034 Uiso 1 1 calc R . . . .
C01P C 0.1809(5) 0.0592(4) 0.0961(3) 0.0318(11) Uani 1 1 d . . . . .
H01P H 0.135473 0.074562 0.046772 0.038 Uiso 1 1 calc R . . . .
C01Q C 0.9385(4) 0.6497(4) 1.0029(3) 0.0309(11) Uani 1 1 d . . . . .
H01Q H 0.926070 0.584367 0.966057 0.037 Uiso 1 1 calc R . . . .
C01R C -0.1478(5) 0.2421(4) 0.2011(3) 0.0380(12) Uani 1 1 d . . . . .
H01R H -0.213910 0.275137 0.206552 0.046 Uiso 1 1 calc R . . . .
C01S C 1.0520(4) 0.7045(4) 1.0561(3) 0.0356(12) Uani 1 1 d . . . . .
H01S H 1.126818 0.681091 1.059269 0.043 Uiso 1 1 calc R . . . .
C01T C 0.3716(5) 0.4068(3) 0.6314(3) 0.0375(13) Uani 1 1 d . . . . .
C01U C 0.6913(5) 0.6803(4) 0.7163(3) 0.0361(13) Uani 1 1 d . . . . .
C01V C 0.3952(5) 0.2486(4) 0.7816(3) 0.0367(12) Uani 1 1 d . . . . .
H01V H 0.313783 0.214813 0.762292 0.044 Uiso 1 1 calc R . . . .
C01W C 0.5935(5) 0.7227(4) 0.6854(3) 0.0385(13) Uani 1 1 d . . . . .
C01X C 0.5199(5) 0.7528(4) 0.7361(3) 0.0376(12) Uani 1 1 d . . . . .
C01Y C 0.4934(5) 0.3976(4) 0.6476(3) 0.0398(14) Uani 1 1 d . . . . .
C01Z C 0.1970(5) 0.3634(4) 0.8093(3) 0.0385(13) Uani 1 1 d . . . . .
H01Z H 0.173315 0.295990 0.778507 0.046 Uiso 1 1 calc R . . . .
C020 C 0.4879(5) 0.1978(4) 0.7664(4) 0.0421(13) Uani 1 1 d . . . . .
H020 H 0.468374 0.130190 0.736197 0.051 Uiso 1 1 calc R . . . .
C021 C 0.6348(5) 0.9552(4) 1.1077(3) 0.0368(12) Uani 1 1 d . . . . .
H021 H 0.589618 1.004174 1.125434 0.044 Uiso 1 1 calc R . . . .
C022 C 0.2625(5) 0.5632(4) 0.9008(3) 0.0366(12) Uani 1 1 d . . . . .
H022 H 0.284251 0.630507 0.932776 0.044 Uiso 1 1 calc R . . . .
C023 C -0.1213(5) 0.2172(4) 0.1217(4) 0.0404(13) Uani 1 1 d . . . . .
H023 H -0.169519 0.233491 0.073757 0.048 Uiso 1 1 calc R . . . .
C024 C 0.1084(5) 0.4184(4) 0.8227(4) 0.0437(14) Uani 1 1 d . . . . .
H024 H 0.024927 0.388301 0.800823 0.052 Uiso 1 1 calc R . . . .
C025 C 0.6386(5) 0.3449(4) 0.8376(4) 0.0369(12) Uani 1 1 d . . . . .
H025 H 0.720391 0.377307 0.855409 0.044 Uiso 1 1 calc R . . . .
C026 C 0.6104(5) 0.2454(4) 0.7953(4) 0.0420(13) Uani 1 1 d . . . . .
H026 H 0.673054 0.209708 0.785938 0.050 Uiso 1 1 calc R . . . .
C027 C 0.1405(5) 0.5187(4) 0.8685(4) 0.0435(14) Uani 1 1 d . . . . .
H027 H 0.078786 0.555751 0.877284 0.052 Uiso 1 1 calc R . . . .
C028 C 0.8209(7) 0.4691(5) 0.5303(4) 0.068(2) Uani 1 1 d . . . . .
H028 H 0.843071 0.537837 0.536057 0.081 Uiso 1 1 calc R . . . .

loop_
_atom_site_aniso_label
_atom_site_aniso_U_11
_atom_site_aniso_U_22
_atom_site_aniso_U_33
_atom_site_aniso_U_23
_atom_site_aniso_U_13
_atom_site_aniso_U_12
P001 0.0272(6) 0.0263(6) 0.0171(5) 0.0069(5) 0.0070(4) 0.0018(5)
P002 0.0227(6) 0.0287(6) 0.0210(5) 0.0079(5) 0.0045(4) -0.0011(5)
S003 0.0365(7) 0.0365(6) 0.0268(6) 0.0174(6) 0.0121(5) 0.0083(5)
S004 0.0327(6) 0.0346(6) 0.0232(5) 0.0094(5) 0.0126(5) 0.0022(5)
S005 0.0250(6) 0.0464(7) 0.0249(6) 0.0091(6) 0.0031(5) -0.0022(5)
S006 0.0367(7) 0.0337(7) 0.0266(6) 0.0018(5) 0.0106(5) -0.0038(5)
Cl00 0.156(2) 0.0919(15) 0.0556(11) 0.0307(12) 0.0225(12) 0.0504(16)
Cl1 0.1158(17) 0.1017(16) 0.0520(10) 0.0210(11) 0.0169(11) -0.0384(14)
Cl2 0.229(3) 0.171(3) 0.0642(13) 0.0267(17) 0.0550(18) 0.145(3)
F00A 0.0301(15) 0.0372(16) 0.0477(17) 0.0077(14) 0.0156(13) 0.0038(12)
F00B 0.0373(16) 0.0455(17) 0.0323(14) 0.0125(14) 0.0141(12) 0.0120(13)
O00C 0.0332(17) 0.0270(16) 0.0179(14) 0.0090(14) 0.0081(13) 0.0065(13)
O00D 0.0285(16) 0.0330(17) 0.0173(14) 0.0095(14) 0.0081(12) 0.0113(13)
F00E 0.0500(18) 0.0261(14) 0.0499(18) 0.0147(14) 0.0145(14) 0.0143(13)
F00F 0.0354(16) 0.067(2) 0.0395(16) 0.0239(17) 0.0127(13) 0.0232(15)
O00G 0.0289(16) 0.0234(15) 0.0293(16) 0.0068(14) 0.0097(13) 0.0014(13)
F00H 0.060(2) 0.0489(18) 0.0340(15) 0.0087(15) 0.0246(15) -0.0023(15)
O00I 0.0239(16) 0.0336(17) 0.0331(17) 0.0120(16) 0.0069(14) 0.0010(14)
F00J 0.0334(17) 0.058(2) 0.0545(19) 0.0113(17) 0.0129(14) -0.0094(15)
F00K 0.063(2) 0.063(2) 0.0330(15) 0.0285(17) 0.0048(15) -0.0066(17)
F00L 0.080(2) 0.0264(15) 0.0513(19) 0.0051(16) 0.0209(18) 0.0032(16)
F00M 0.067(2) 0.0381(17) 0.0457(18) 0.0009(16) 0.0139(17) -0.0224(16)
F00N 0.052(2) 0.079(2) 0.056(2) 0.045(2) 0.0050(16) 0.0236(18)
C00O 0.028(2) 0.023(2) 0.021(2) 0.0092(19) 0.0070(18) 0.0014(18)
C00P 0.023(2) 0.023(2) 0.0185(19) 0.0034(19) 0.0075(17) -0.0009(17)
C00Q 0.028(2) 0.028(2) 0.018(2) 0.008(2) 0.0081(18) 0.0004(19)
C00R 0.024(2) 0.028(2) 0.021(2) 0.010(2) 0.0038(18) -0.0023(18)
C00S 0.027(2) 0.018(2) 0.021(2) 0.0091(19) 0.0068(17) 0.0060(17)
C00T 0.031(2) 0.022(2) 0.019(2) 0.0083(19) 0.0061(18) -0.0002(18)
C00U 0.024(2) 0.029(2) 0.0185(19) 0.005(2) 0.0051(17) 0.0016(18)
C00V 0.029(2) 0.031(2) 0.026(2) 0.016(2) 0.0083(19) 0.004(2)
C00W 0.037(3) 0.032(2) 0.026(2) 0.009(2) 0.012(2) 0.008(2)
C00X 0.039(3) 0.016(2) 0.022(2) 0.0123(19) 0.0113(19) 0.0066(18)
C00Y 0.027(2) 0.027(2) 0.025(2) 0.013(2) 0.0038(19) 0.0002(19)
C00Z 0.023(2) 0.040(3) 0.020(2) 0.012(2) 0.0063(18) -0.001(2)
C010 0.034(3) 0.038(3) 0.029(2) 0.016(2) 0.013(2) 0.013(2)
C011 0.034(3) 0.029(2) 0.025(2) 0.017(2) 0.003(2) 0.000(2)
C012 0.024(2) 0.028(2) 0.020(2) 0.006(2) 0.0076(18) -0.0033(18)
C013 0.031(2) 0.029(2) 0.025(2) 0.011(2) 0.0086(19) 0.001(2)
C014 0.034(3) 0.034(3) 0.024(2) 0.009(2) 0.010(2) 0.009(2)
C015 0.037(3) 0.032(3) 0.034(3) 0.014(2) 0.018(2) 0.007(2)
C016 0.030(3) 0.029(2) 0.023(2) 0.004(2) 0.0024(19) -0.004(2)
C017 0.026(2) 0.028(2) 0.020(2) 0.004(2) 0.0018(18) -0.0052(19)
C018 0.032(3) 0.036(3) 0.028(2) 0.014(2) 0.011(2) 0.009(2)
C019 0.028(2) 0.039(3) 0.025(2) 0.013(2) 0.0083(19) 0.000(2)
C01A 0.031(2) 0.034(3) 0.022(2) 0.011(2) 0.0049(19) -0.005(2)
C01B 0.029(2) 0.029(2) 0.022(2) 0.010(2) 0.0096(18) 0.0015(19)
C01C 0.039(3) 0.034(3) 0.028(2) 0.012(2) 0.012(2) 0.007(2)
C01D 0.036(3) 0.042(3) 0.023(2) 0.017(2) 0.007(2) 0.003(2)
C01E 0.029(2) 0.038(3) 0.029(2) 0.007(2) 0.010(2) -0.001(2)
C01F 0.036(3) 0.026(2) 0.028(2) 0.010(2) 0.012(2) 0.007(2)
C01G 0.029(2) 0.029(2) 0.023(2) 0.008(2) 0.0095(19) 0.0025(19)
C01H 0.028(2) 0.026(2) 0.020(2) 0.007(2) 0.0085(18) 0.0046(18)
C01I 0.031(3) 0.038(3) 0.035(3) 0.012(2) 0.010(2) -0.004(2)
C01J 0.027(2) 0.032(2) 0.0153(19) 0.004(2) 0.0066(17) -0.0023(19)
C01K 0.039(3) 0.042(3) 0.028(2) 0.013(2) 0.017(2) 0.009(2)
C01L 0.023(2) 0.032(2) 0.022(2) 0.008(2) 0.0061(18) 0.0011(19)
C01M 0.032(3) 0.041(3) 0.031(2) 0.012(2) 0.008(2) 0.002(2)
C01N 0.033(3) 0.028(2) 0.025(2) 0.014(2) 0.0032(19) 0.001(2)
C01O 0.030(2) 0.027(2) 0.031(2) 0.011(2) 0.011(2) 0.0098(19)
C01P 0.039(3) 0.035(3) 0.020(2) 0.012(2) 0.007(2) 0.001(2)
C01Q 0.032(3) 0.031(2) 0.029(2) 0.011(2) 0.008(2) 0.005(2)
C01R 0.037(3) 0.044(3) 0.037(3) 0.019(3) 0.011(2) 0.013(2)
C01S 0.023(2) 0.051(3) 0.034(3) 0.019(3) 0.007(2) 0.009(2)
C01T 0.058(3) 0.019(2) 0.035(3) 0.006(2) 0.020(3) 0.001(2)
C01U 0.042(3) 0.033(3) 0.025(2) 0.001(2) 0.012(2) -0.013(2)
C01V 0.040(3) 0.034(3) 0.033(2) 0.016(2) 0.004(2) -0.006(2)
C01W 0.044(3) 0.042(3) 0.023(2) 0.018(2) -0.001(2) -0.009(2)
C01X 0.037(3) 0.043(3) 0.033(3) 0.022(3) 0.002(2) 0.006(2)
C01Y 0.056(3) 0.029(3) 0.027(2) 0.009(2) 0.008(2) -0.014(2)
C01Z 0.035(3) 0.043(3) 0.031(2) 0.012(2) 0.006(2) -0.008(2)
C020 0.049(3) 0.031(3) 0.037(3) 0.014(3) 0.001(2) 0.000(2)
C021 0.039(3) 0.038(3) 0.034(3) 0.008(2) 0.017(2) 0.004(2)
C022 0.033(3) 0.040(3) 0.034(3) 0.010(2) 0.013(2) 0.001(2)
C023 0.040(3) 0.056(3) 0.035(3) 0.029(3) 0.010(2) 0.015(3)
C024 0.030(3) 0.054(3) 0.042(3) 0.015(3) 0.009(2) -0.007(2)
C025 0.031(3) 0.032(3) 0.042(3) 0.013(2) 0.004(2) 0.004(2)
C026 0.045(3) 0.030(3) 0.047(3) 0.018(3) 0.004(2) 0.014(2)
C027 0.036(3) 0.046(3) 0.048(3) 0.013(3) 0.019(2) 0.000(2)
C028 0.110(6) 0.061(4) 0.047(3) 0.024(4) 0.035(4) 0.045(4)

loop_
_atom_type_symbol
_atom_type_description
_atom_type_scat_dispersion_real
_atom_type_scat_dispersion_imag
_atom_type_scat_source
C C 0.0033 0.0016 'International Tables Vol C Tables 4.2.6.8 and 6.1.1.4'
H H 0.0000 0.0000 'International Tables Vol C Tables 4.2.6.8 and 6.1.1.4'
F F 0.0171 0.0103 'International Tables Vol C Tables 4.2.6.8 and 6.1.1.4'
O O 0.0106 0.0060 'International Tables Vol C Tables 4.2.6.8 and 6.1.1.4'
P P 0.1023 0.0942 'International Tables Vol C Tables 4.2.6.8 and 6.1.1.4'
S S 0.1246 0.1234 'International Tables Vol C Tables 4.2.6.8 and 6.1.1.4'
Cl Cl 0.1484 0.1585 'International Tables Vol C Tables 4.2.6.8 and 6.1.1.4'

loop_
_geom_angle_atom_site_label_1
_geom_angle_atom_site_label_2
_geom_angle_atom_site_label_3
_geom_angle
_geom_angle_site_symmetry_1
_geom_angle_site_symmetry_3
_geom_angle_publ_flag
O00C P001 C00U 86.78(18) . . ?
O00C P001 C00X 97.82(17) . . ?
O00C P001 C01H 160.80(17) . . ?
O00D P001 O00C 88.07(15) . . ?
O00D P001 C00U 149.86(18) . . ?
O00D P001 C00X 104.86(19) . . ?
O00D P001 C01H 87.27(18) . . ?
C00U P001 C00X 105.2(2) . . ?
C00U P001 C01H 87.9(2) . . ?
C00X P001 C01H 101.37(19) . . ?
O00G P002 O00I 88.24(15) . . ?
O00G P002 C017 102.13(18) . . ?
O00G P002 C01G 152.7(2) . . ?
O00G P002 C01L 87.45(17) . . ?
O00I P002 C017 99.84(19) . . ?
O00I P002 C01G 86.35(19) . . ?
O00I P002 C01L 158.8(2) . . ?
C017 P002 C01L 101.3(2) . . ?
C01G P002 C017 105.2(2) . . ?
C01G P002 C01L 88.0(2) . . ?
C00S S003 C010 91.0(2) . . ?
C01O S004 C01J 90.5(2) . . ?
C00Z S005 C01S 90.8(2) . . ?
C01B S006 C021 90.8(2) . . ?
C00T O00C P001 113.1(3) . . ?
C00Q O00D P001 114.0(3) . . ?
C013 O00G P002 112.1(3) . . ?
C00Y O00I P002 111.8(3) . . ?
C00Q C00O C00R 117.1(4) . . ?
C00W C00O C00Q 122.9(4) . . ?
C00W C00O C00R 119.9(5) . . ?
C00V C00P C00T 121.6(4) . . ?
C00V C00P C012 121.0(4) . . ?
C012 C00P C00T 117.4(4) . . ?
O00D C00Q C00O 124.9(4) . . ?
C00T C00Q O00D 111.6(4) . . ?
C00T C00Q C00O 123.4(4) . . ?
C00O C00R C012 119.7(4) . . ?
C01D C00R C00O 117.4(4) . . ?
C01D C00R C012 122.9(4) . . ?
C00U C00S S003 113.4(4) . . ?
C00U C00S C01J 112.0(4) . . ?
C01J C00S S003 134.6(3) . . ?
O00C C00T C00P 125.5(4) . . ?
O00C C00T C00Q 112.3(4) . . ?
C00Q C00T C00P 122.1(5) . . ?
C00S C00U P001 113.7(3) . . ?
C00S C00U C018 110.4(5) . . ?
C018 C00U P001 135.9(4) . . ?
C015 C00V C00P 119.8(5) . . ?
C01R C00W C00O 120.5(4) . . ?
C01C C00X P001 123.1(4) . . ?
C01C C00X C01F 115.1(4) . . ?
C01F C00X P001 121.8(3) . . ?
O00I C00Y C011 124.4(4) . . ?
C013 C00Y O00I 112.1(4) . . ?
C013 C00Y C011 123.4(4) . . ?
C01B C00Z S005 133.0(3) . . ?
C01G C00Z S005 112.9(4) . . ?
C01G C00Z C01B 114.2(4) . . ?
C018 C010 S003 112.7(4) . . ?
C00Y C011 C01N 116.5(4) . . ?
C025 C011 C00Y 123.5(4) . . ?
C025 C011 C01N 120.0(4) . . ?
C00P C012 C00R 120.3(4) . . ?
C01P C012 C00P 117.6(4) . . ?
C01P C012 C00R 122.1(5) . . ?
O00G C013 C019 124.0(4) . . ?
C00Y C013 O00G 112.3(4) . . ?
C00Y C013 C019 123.7(4) . . ?
C01O C014 C01H 111.3(5) . . ?
C00V C015 C01K 120.2(5) . . ?
F00B C016 C017 120.9(4) . . ?
F00B C016 C01U 116.8(4) . . ?
C01U C016 C017 122.3(5) . . ?
C016 C017 P002 122.8(4) . . ?
C016 C017 C01M 114.9(4) . . ?
C01M C017 P002 122.2(3) . . ?
C010 C018 C00U 112.5(4) . . ?
C013 C019 C01A 116.1(4) . . ?
C022 C019 C013 123.0(4) . . ?
C022 C019 C01A 120.8(4) . . ?
C019 C01A C01N 120.3(4) . . ?
C01Z C01A C019 116.8(5) . . ?
C01Z C01A C01N 122.8(4) . . ?
C00Z C01B S006 133.2(3) . . ?
C01L C01B S006 114.1(4) . . ?
C01L C01B C00Z 112.7(4) . . ?
F00E C01C C00X 121.5(4) . . ?
F00E C01C C01T 115.9(4) . . ?
C01T C01C C00X 122.6(5) . . ?
C023 C01D C00R 121.8(5) . . ?
C021 C01E C01L 111.8(4) . . ?
F00A C01F C00X 120.7(4) . . ?
F00A C01F C01I 115.8(4) . . ?
C01I C01F C00X 123.5(4) . . ?
C00Z C01G P002 112.2(4) . . ?
C00Z C01G C01Q 111.7(4) . . ?
C01Q C01G P002 136.1(3) . . ?
C014 C01H P001 136.5(4) . . ?
C01J C01H P001 111.3(3) . . ?
C01J C01H C014 112.2(4) . . ?
F00J C01I C01F 120.2(5) . . ?
F00J C01I C01Y 120.8(4) . . ?
C01Y C01I C01F 118.9(5) . . ?
C00S C01J S004 132.3(4) . . ?
C01H C01J S004 112.6(4) . . ?
C01H C01J C00S 115.1(4) . . ?
C015 C01K C01P 120.6(4) . . ?
C01B C01L P002 112.7(3) . . ?
C01B C01L C01E 110.5(4) . . ?
C01E C01L P002 136.7(3) . . ?
F00F C01M C017 120.7(4) . . ?
F00F C01M C01X 116.5(5) . . ?
C01X C01M C017 122.7(5) . . ?
C011 C01N C01A 119.8(4) . . ?
C01V C01N C011 117.6(5) . . ?
C01V C01N C01A 122.6(4) . . ?
C014 C01O S004 113.4(4) . . ?
C01K C01P C012 120.9(5) . . ?
C01S C01Q C01G 111.8(4) . . ?
C00W C01R C023 120.3(5) . . ?
C01Q C01S S005 112.9(4) . . ?
F00L C01T C01C 120.6(5) . . ?
F00L C01T C01Y 119.8(4) . . ?
C01Y C01T C01C 119.6(5) . . ?
F00H C01U C016 119.8(5) . . ?
F00H C01U C01W 119.8(5) . . ?
C01W C01U C016 120.4(5) . . ?
C020 C01V C01N 121.3(5) . . ?
F00K C01W C01U 120.4(5) . . ?
F00K C01W C01X 120.3(5) . . ?
C01X C01W C01U 119.3(5) . . ?
F00N C01X C01M 119.4(5) . . ?
F00N C01X C01W 120.2(5) . . ?
C01W C01X C01M 120.4(5) . . ?
F00M C01Y C01I 119.7(5) . . ?
F00M C01Y C01T 120.1(5) . . ?
C01T C01Y C01I 120.2(4) . . ?
C024 C01Z C01A 121.4(5) . . ?
C01V C020 C026 121.1(5) . . ?
C01E C021 S006 112.8(4) . . ?
C027 C022 C019 120.2(5) . . ?
C01D C023 C01R 120.1(5) . . ?
C01Z C024 C027 120.8(5) . . ?
C026 C025 C011 120.5(5) . . ?
C025 C026 C020 119.6(5) . . ?
C022 C027 C024 120.0(5) . . ?
Cl00 C028 Cl1 110.6(4) . . ?
Cl2 C028 Cl00 110.4(4) . . ?
Cl2 C028 Cl1 111.7(4) . . ?

loop_
_geom_bond_atom_site_label_1
_geom_bond_atom_site_label_2
_geom_bond_distance
_geom_bond_site_symmetry_2
_geom_bond_publ_flag
P001 O00C 1.714(3) . ?
P001 O00D 1.672(3) . ?
P001 C00U 1.804(5) . ?
P001 C00X 1.818(4) . ?
P001 C01H 1.843(4) . ?
P002 O00G 1.674(3) . ?
P002 O00I 1.689(4) . ?
P002 C017 1.821(5) . ?
P002 C01G 1.818(5) . ?
P002 C01L 1.828(5) . ?
S003 C00S 1.678(5) . ?
S003 C010 1.707(5) . ?
S004 C01J 1.696(4) . ?
S004 C01O 1.693(5) . ?
S005 C00Z 1.691(5) . ?
S005 C01S 1.702(5) . ?
S006 C01B 1.675(5) . ?
S006 C021 1.701(5) . ?
Cl00 C028 1.743(7) . ?
Cl1 C028 1.751(8) . ?
Cl2 C028 1.729(6) . ?
F00A C01F 1.330(5) . ?
F00B C016 1.329(6) . ?
O00C C00T 1.341(5) . ?
O00D C00Q 1.362(5) . ?
F00E C01C 1.333(6) . ?
F00F C01M 1.321(5) . ?
O00G C013 1.367(5) . ?
F00H C01U 1.336(5) . ?
O00I C00Y 1.365(5) . ?
F00J C01I 1.325(6) . ?
F00K C01W 1.327(6) . ?
F00L C01T 1.336(6) . ?
F00M C01Y 1.330(5) . ?
F00N C01X 1.328(6) . ?
C00O C00Q 1.395(7) . ?
C00O C00R 1.409(6) . ?
C00O C00W 1.393(7) . ?
C00P C00T 1.405(6) . ?
C00P C00V 1.389(7) . ?
C00P C012 1.402(7) . ?
C00Q C00T 1.345(7) . ?
C00R C012 1.454(7) . ?
C00R C01D 1.387(7) . ?
C00S C00U 1.369(6) . ?
C00S C01J 1.446(6) . ?
C00U C018 1.424(7) . ?
C00V C015 1.368(6) . ?
C00W C01R 1.352(7) . ?
C00X C01C 1.371(7) . ?
C00X C01F 1.375(7) . ?
C00Y C011 1.402(7) . ?
C00Y C013 1.309(7) . ?
C00Z C01B 1.449(7) . ?
C00Z C01G 1.363(6) . ?
C010 C018 1.338(7) . ?
C011 C01N 1.419(6) . ?
C011 C025 1.398(7) . ?
C012 C01P 1.392(6) . ?
C013 C019 1.406(6) . ?
C014 C01H 1.404(7) . ?
C014 C01O 1.351(7) . ?
C015 C01K 1.373(7) . ?
C016 C017 1.383(6) . ?
C016 C01U 1.366(7) . ?
C017 C01M 1.386(7) . ?
C019 C01A 1.414(7) . ?
C019 C022 1.381(7) . ?
C01A C01N 1.443(7) . ?
C01A C01Z 1.400(6) . ?
C01B C01L 1.362(6) . ?
C01C C01T 1.365(7) . ?
C01D C023 1.360(7) . ?
C01E C01L 1.423(7) . ?
C01E C021 1.353(7) . ?
C01F C01I 1.359(6) . ?
C01G C01Q 1.409(7) . ?
C01H C01J 1.355(7) . ?
C01I C01Y 1.354(8) . ?
C01K C01P 1.377(7) . ?
C01M C01X 1.357(7) . ?
C01N C01V 1.388(7) . ?
C01Q C01S 1.354(7) . ?
C01R C023 1.378(7) . ?
C01T C01Y 1.354(8) . ?
C01U C01W 1.354(8) . ?
C01V C020 1.365(8) . ?
C01W C01X 1.351(7) . ?
C01Z C024 1.353(8) . ?
C020 C026 1.384(7) . ?
C022 C027 1.361(7) . ?
C024 C027 1.382(8) . ?
C025 C026 1.363(7) . ?
